data_9005646
loop_
_publ_author_name
'Armbruster, T.'
'Feenstra, A.'

_publ_section_title
;
 Lithium in nigerite-group minerals
;
_journal_name_full 'European Journal of Mineralogy'
_journal_page_first 247
_journal_page_last 254
_journal_paper_doi 10.1127/0935-1221/2004/0016-0247
_journal_volume 16
_journal_year 2004
_chemical_compound_source 'abandoned tin mine Tsomtaub, between Omaruru and Uis, Namibia'
_chemical_formula_sum 'Al14.862 Fe1.95 H2 Li0.66 Mg0.24 Mn0.06 O32 Sn1.606 Ti0.394 Zn1.988'
_chemical_name_mineral Ferronigerite-6N6S
_space_group_IT_number 148
_symmetry_space_group_name_Hall '-R 3'
_symmetry_space_group_name_H-M 'R -3 :H'
_cell_angle_alpha 90
_cell_angle_beta 90
_cell_angle_gamma 120
_cell_length_a 5.7109
_cell_length_b 5.7109
_cell_length_c 55.373
_cell_formula_units_Z 3
_cell_volume 1564.004
_database_code_amcsd 0007037
_exptl_crystal_density_diffrn 4.386
_cod_original_sg_symbol_H-M 'R -3'
_cod_original_formula_sum '(Sn1.606 Ti.394) Al14.862 Li.66 Zn1.988 Fe1.95 Mn.06 Mg.24 O32 H2'
_cod_database_code 9005646

loop_
_space_group_symop_operation_xyz
x,y,z
2/3+x,1/3+y,1/3+z
1/3+x,2/3+y,2/3+z
y,-x+y,-z
2/3+y,1/3-x+y,1/3-z
1/3+y,2/3-x+y,2/3-z
-x+y,-x,z
2/3-x+y,1/3-x,1/3+z
1/3-x+y,2/3-x,2/3+z
-x,-y,-z
2/3-x,1/3-y,1/3-z
1/3-x,2/3-y,2/3-z
-y,x-y,z
2/3-y,1/3+x-y,1/3+z
1/3-y,2/3+x-y,2/3+z
x-y,x,-z
2/3+x-y,1/3+x,1/3-z
1/3+x-y,2/3+x,2/3-z

loop_
_atom_site_label
_atom_site_fract_x
_atom_site_fract_y
_atom_site_fract_z
_atom_site_occupancy
_atom_site_U_iso_or_equiv
SnM2 0.66667 0.33333 0.04650 0.80300 0.00464
TiM2 0.66667 0.33333 0.04650 0.19700 0.00464
AlM1 0.00000 0.50000 0.00000 0.70000 0.00773
LiM1 0.00000 0.50000 0.00000 0.22000 0.00773
AlT3 0.00000 0.00000 0.03071 0.69100 0.00608
ZnT3 0.00000 0.00000 0.03071 0.15300 0.00608
FeT3 0.00000 0.00000 0.03071 0.15100 0.00608
MnT3 0.00000 0.00000 0.03071 0.00500 0.00608
ZnT6 0.33333 0.66667 0.13506 0.49700 0.00686
FeT6 0.33333 0.66667 0.13506 0.48800 0.00686
MnT6 0.33333 0.66667 0.13506 0.01500 0.00686
AlT7 0.66667 0.33333 0.11293 0.19000 0.00646
MgT7 0.66667 0.33333 0.11293 0.12000 0.00646
ZnT7 0.66667 0.33333 0.11293 0.34400 0.00646
FeT7 0.66667 0.33333 0.11293 0.33600 0.00646
MnT7 0.66667 0.33333 0.11293 0.01000 0.00646
Al4 0.16890 0.33780 0.08217 1.00000 0.00557
Al5 0.00000 0.00000 0.12482 1.00000 0.00532
Al6 0.83333 0.16667 0.16667 1.00000 0.00519
O1 0.82320 0.17680 0.02089 1.00000 0.01507
O2 0.33333 0.66667 0.01728 1.00000 0.00735
H2 0.33333 0.66667 0.03500 1.00000 0.08004
O3 0.49500 0.50500 0.06496 1.00000 0.00798
O4 0.00000 0.00000 0.06435 1.00000 0.00773
O5 0.85230 0.14770 0.10302 1.00000 0.00912
O6 0.33333 0.66667 0.09993 1.00000 0.00709
O7 0.14750 0.29500 0.14720 1.00000 0.00646
O8 0.66667 0.33333 0.14836 1.00000 0.00583

loop_
_cod_related_entry_id
_cod_related_entry_database
_cod_related_entry_code
1 AMCSD 0007037
